data_1573366
loop_
_publ_author_name
'Ibrahim, Halliru'
'Zamisa, Sizwe J.'
'Bala, Muhammad D.'
'Ntola, Pinkie'
'Friedrich, Holger B.'

_publ_section_title
;
 3-(2-Hydroxyethyl)-1-(4-nitrophenyl)-1H-imidazol-3-ium bromide
;
_journal_coeditor_code TK4113
_journal_issue 11
_journal_name_full IUCrData
_journal_paper_doi 10.1107/S2414314624011386
_journal_volume 9
_journal_year 2024
_chemical_formula_iupac 'C11 H12 N3 O3 +, Br-'
_chemical_formula_moiety 'C11 H12 N3 O3, Br'
_chemical_formula_sum 'C11 H12 Br N3 O3'
_chemical_formula_weight 314.15
_space_group_crystal_system monoclinic
_space_group_IT_number 9
_space_group_name_Hall 'C -2yc'
_space_group_name_H-M_alt 'C 1 c 1'
_atom_sites_solution_hydrogens geom
_atom_sites_solution_primary direct
_atom_sites_solution_secondary difmap
_audit_creation_method
;
Olex2 1.5
(compiled 2024.02.16 svn.r378c4104 for OlexSys, GUI svn.r6928)
;
_cell_angle_alpha 90
_cell_angle_beta 90.290(3)
_cell_angle_gamma 90
_cell_formula_units_Z 4
_cell_length_a 6.4352(4)
_cell_length_b 12.2697(11)
_cell_length_c 15.5936(10)
_cell_measurement_reflns_used 6616
_cell_measurement_temperature 100(2)
_cell_measurement_theta_max 28.52
_cell_measurement_theta_min 3.32
_cell_volume 1231.22(16)
_computing_cell_refinement
;
<i>COSMO</i> (Bruker, 2010)
;
_computing_data_collection
;
<i>COSMO</i> (Bruker, 2010)
;
_computing_data_reduction
;
SAINT (Bruker, 2010)
;
_computing_molecular_graphics
;
Olex2 (Dolomanov <i>et al.</i>,  2009)
;
_computing_publication_material
;
Olex2 (Dolomanov <i>et al.</i>,  2009)
;
_computing_structure_refinement
;
<i>SHELXL2018/3</i> (Sheldrick, 2015<i>b</i>)
;
_computing_structure_solution
;
<i>SHELXT2013</i> (Sheldrick, 2015<i>a</i>)
;
_diffrn_ambient_temperature 100.01
_diffrn_detector_area_resol_mean 7.9
_diffrn_measured_fraction_theta_full 0.998
_diffrn_measured_fraction_theta_max 0.991
_diffrn_measurement_device 'three-circle diffractometer'
_diffrn_measurement_device_type 'Bruker SMART APEXII area detector'
_diffrn_measurement_method '\w and \f scans'
_diffrn_radiation_type MoK\a
_diffrn_radiation_wavelength 0.71073
_diffrn_reflns_av_R_equivalents 0.0190
_diffrn_reflns_av_unetI/netI 0.0348
_diffrn_reflns_limit_h_max 8
_diffrn_reflns_limit_h_min -8
_diffrn_reflns_limit_k_max 16
_diffrn_reflns_limit_k_min -16
_diffrn_reflns_limit_l_max 20
_diffrn_reflns_limit_l_min -20
_diffrn_reflns_number 9019
_diffrn_reflns_theta_full 25.242
_diffrn_reflns_theta_max 28.587
_diffrn_reflns_theta_min 2.612
_exptl_absorpt_coefficient_mu 3.343
_exptl_absorpt_correction_T_max 0.7457
_exptl_absorpt_correction_T_min 0.6605
_exptl_absorpt_correction_type multi-scan
_exptl_absorpt_process_details
;
(SADABS; Krause <i>et al.</i>,  2015)
;
_exptl_crystal_colour 'light yellow'
_exptl_crystal_density_diffrn 1.695
_exptl_crystal_description slab
_exptl_crystal_F_000 632
_exptl_crystal_size_max 0.38
_exptl_crystal_size_mid 0.21
_exptl_crystal_size_min 0.14
_refine_diff_density_max 0.357
_refine_diff_density_min -0.225
_refine_ls_abs_structure_details
;
 Refined as an inversion twin
;
_refine_ls_abs_structure_Flack 0.081(8)
_refine_ls_extinction_method none
_refine_ls_goodness_of_fit_ref 1.028
_refine_ls_hydrogen_treatment constr
_refine_ls_matrix_type full
_refine_ls_number_parameters 165
_refine_ls_number_reflns 3051
_refine_ls_number_restraints 2
_refine_ls_restrained_S_all 1.027
_refine_ls_R_factor_all 0.0182
_refine_ls_R_factor_gt 0.0170
_refine_ls_shift/su_max 0.000
_refine_ls_shift/su_mean 0.000
_refine_ls_structure_factor_coef Fsqd
_refine_ls_weighting_details 'w=1/[\s^2^(Fo^2^)+(0.0076P)^2^] where P=(Fo^2^+2Fc^2^)/3'
_refine_ls_weighting_scheme calc
_refine_ls_wR_factor_gt 0.0366
_refine_ls_wR_factor_ref 0.0369
_reflns_number_gt 2930
_reflns_number_total 3051
_reflns_threshold_expression 'I > 2\s(I)'
_cod_data_source_file tk4113.cif
_cod_data_source_block I
_cod_original_sg_symbol_H-M 'C c '
_cod_database_code 1573366
_shelx_space_group_comment
;
The symmetry employed for this shelxl refinement is uniquely defined
by the following loop, which should always be used as a source of
symmetry information in preference to the above space-group names.
They are only intended as comments.
;
_shelx_estimated_absorpt_t_min 0.363
_shelx_estimated_absorpt_t_max 0.652

loop_
_space_group_symop_operation_xyz
'x, y, z'
'x, -y, z+1/2'
'x+1/2, y+1/2, z'
'x+1/2, -y+1/2, z+1/2'

loop_
_atom_site_type_symbol
_atom_site_label
_atom_site_fract_x
_atom_site_fract_y
_atom_site_fract_z
_atom_site_U_iso_or_equiv
_atom_site_adp_type
_atom_site_calc_flag
_atom_site_occupancy
_atom_site_disorder_assembly
_atom_site_disorder_group
Br Br1 0.52235(5) 0.56771(2) 0.24805(3) 0.01782(6) Uani d 1 . .
C C2 0.6133(4) 0.2573(2) 0.12029(17) 0.0170(5) Uani d 1 . .
H H2 0.588284 0.236441 0.177996 0.020 Uiso calc 1 . .
O O2 1.1242(3) 0.15187(18) -0.01212(14) 0.0336(6) Uani d 1 . .
O O1 0.2180(3) 0.45365(14) 0.38751(12) 0.0204(4) Uani d 1 . .
H H1 0.298129 0.475858 0.348926 0.031 Uiso calc 1 . .
C C11 0.0084(5) 0.4666(3) 0.3601(2) 0.0178(7) Uani d 1 . .
H H11A -0.007513 0.538803 0.332540 0.021 Uiso calc 1 . .
H H11B -0.083443 0.464705 0.410782 0.021 Uiso calc 1 . .
C C10 -0.0603(5) 0.3781(2) 0.29685(18) 0.0165(6) Uani d 1 . .
H H10A -0.035231 0.305423 0.322381 0.020 Uiso calc 1 . .
H H10B -0.211178 0.385282 0.285381 0.020 Uiso calc 1 . .
N N3 0.0538(4) 0.38742(19) 0.21627(15) 0.0140(5) Uani d 1 . .
C C7 0.2242(4) 0.33242(19) 0.19668(16) 0.0160(5) Uani d 1 . .
H H7 0.287958 0.278530 0.231755 0.019 Uiso calc 1 . .
N N2 0.2926(3) 0.36462(15) 0.11964(13) 0.0141(4) Uani d 1 . .
C C1 0.4742(4) 0.32634(19) 0.07739(15) 0.0145(5) Uani d 1 . .
C C3 0.7879(4) 0.2196(2) 0.07779(17) 0.0185(5) Uani d 1 . .
H H3 0.883162 0.171970 0.105583 0.022 Uiso calc 1 . .
C C4 0.8207(3) 0.2526(2) -0.00536(18) 0.0164(5) Uani d 1 . .
N N1 1.0073(4) 0.21336(18) -0.05093(16) 0.0229(5) Uani d 1 . .
O O3 1.0345(4) 0.24477(17) -0.12456(14) 0.0306(5) Uani d 1 . .
C C8 0.0106(6) 0.4587(3) 0.1501(2) 0.0178(7) Uani d 1 . .
H H8 -0.102340 0.508493 0.147718 0.021 Uiso calc 1 . .
C C6 0.5101(4) 0.3571(2) -0.00708(17) 0.0182(6) Uani d 1 . .
H H6 0.414163 0.403271 -0.035965 0.022 Uiso calc 1 . .
C C5 0.6850(4) 0.3206(2) -0.04886(17) 0.0193(5) Uani d 1 . .
H H5 0.711834 0.341669 -0.106364 0.023 Uiso calc 1 . .
C C9 0.1575(4) 0.44526(18) 0.08943(17) 0.0168(5) Uani d 1 . .
H H9 0.166987 0.483219 0.036499 0.020 Uiso calc 1 . .

loop_
_atom_site_aniso_label
_atom_site_aniso_U_11
_atom_site_aniso_U_22
_atom_site_aniso_U_33
_atom_site_aniso_U_12
_atom_site_aniso_U_13
_atom_site_aniso_U_23
Br1 0.01789(10) 0.01860(10) 0.01696(10) -0.00135(15) -0.00015(7) 0.00074(15)
C2 0.0190(14) 0.0193(12) 0.0127(12) 0.0002(11) -0.0003(11) 0.0011(9)
O2 0.0239(12) 0.0384(13) 0.0386(14) 0.0131(10) 0.0002(10) -0.0074(10)
O1 0.0181(9) 0.0268(9) 0.0163(9) -0.0040(7) 0.0012(7) 0.0031(7)
C11 0.0188(16) 0.0178(14) 0.0169(15) -0.0021(12) 0.0021(12) -0.0041(12)
C10 0.0163(14) 0.0203(14) 0.0130(13) -0.0032(11) 0.0056(11) -0.0004(11)
N3 0.0143(12) 0.0110(10) 0.0167(11) -0.0017(9) 0.0034(9) -0.0022(8)
C7 0.0169(13) 0.0154(11) 0.0157(12) -0.0011(9) 0.0011(9) 0.0000(9)
N2 0.0153(10) 0.0128(9) 0.0144(10) -0.0004(8) 0.0006(8) -0.0001(7)
C1 0.0143(12) 0.0127(11) 0.0165(13) -0.0017(9) 0.0018(10) -0.0033(9)
C3 0.0176(13) 0.0158(12) 0.0219(13) 0.0014(10) -0.0021(10) -0.0017(10)
C4 0.0134(15) 0.0148(10) 0.0211(12) -0.0034(12) 0.0045(12) -0.0060(9)
N1 0.0181(12) 0.0186(11) 0.0320(14) -0.0028(9) 0.0050(10) -0.0081(10)
O3 0.0319(13) 0.0271(11) 0.0329(12) 0.0010(9) 0.0190(10) 0.0008(9)
C8 0.0196(16) 0.0170(14) 0.0170(15) -0.0008(12) 0.0011(12) -0.0026(11)
C6 0.0178(14) 0.0189(13) 0.0180(14) 0.0042(11) 0.0007(11) 0.0037(10)
C5 0.0226(14) 0.0194(12) 0.0159(12) -0.0037(10) 0.0034(10) 0.0009(10)
C9 0.0182(12) 0.0143(11) 0.0179(13) 0.0018(9) -0.0006(10) 0.0022(9)

loop_
_atom_type_symbol
_atom_type_description
_atom_type_scat_dispersion_real
_atom_type_scat_dispersion_imag
_atom_type_scat_source
C C 0.0033 0.0016 'International Tables Vol C Tables 4.2.6.8 and 6.1.1.4'
H H 0.0000 0.0000 'International Tables Vol C Tables 4.2.6.8 and 6.1.1.4'
Br Br -0.2901 2.4595 'International Tables Vol C Tables 4.2.6.8 and 6.1.1.4'
N N 0.0061 0.0033 'International Tables Vol C Tables 4.2.6.8 and 6.1.1.4'
O O 0.0106 0.0060 'International Tables Vol C Tables 4.2.6.8 and 6.1.1.4'

loop_
_geom_angle_atom_site_label_1
_geom_angle_atom_site_label_2
_geom_angle_atom_site_label_3
_geom_angle_site_symmetry_1
_geom_angle_site_symmetry_3
_geom_angle
_geom_angle_publ_flag
C1 C2 H2 . . 120.3 ?
C3 C2 H2 . . 120.3 ?
C3 C2 C1 . . 119.4(2) ?
C11 O1 H1 . . 109.5 ?
O1 C11 H11A . . 109.1 ?
O1 C11 H11B . . 109.1 ?
O1 C11 C10 . . 112.7(3) ?
H11A C11 H11B . . 107.8 ?
C10 C11 H11A . . 109.1 ?
C10 C11 H11B . . 109.1 ?
C11 C10 H10A . . 109.5 ?
C11 C10 H10B . . 109.5 ?
H10A C10 H10B . . 108.1 ?
N3 C10 C11 . . 110.7(2) ?
N3 C10 H10A . . 109.5 ?
N3 C10 H10B . . 109.5 ?
C7 N3 C10 . . 125.3(2) ?
C7 N3 C8 . . 108.3(3) ?
C8 N3 C10 . . 126.3(3) ?
N3 C7 H7 . . 125.3 ?
N3 C7 N2 . . 109.4(2) ?
N2 C7 H7 . . 125.3 ?
C7 N2 C1 . . 126.3(2) ?
C7 N2 C9 . . 107.7(2) ?
C9 N2 C1 . . 126.0(2) ?
C2 C1 N2 . . 120.2(2) ?
C6 C1 C2 . . 120.5(2) ?
C6 C1 N2 . . 119.3(2) ?
C2 C3 H3 . . 120.6 ?
C4 C3 C2 . . 118.7(2) ?
C4 C3 H3 . . 120.6 ?
C3 C4 N1 . . 119.1(2) ?
C3 C4 C5 . . 122.7(2) ?
C5 C4 N1 . . 118.2(2) ?
O2 N1 C4 . . 117.5(2) ?
O2 N1 O3 . . 124.6(3) ?
O3 N1 C4 . . 117.9(2) ?
N3 C8 H8 . . 126.0 ?
C9 C8 N3 . . 107.9(3) ?
C9 C8 H8 . . 126.0 ?
C1 C6 H6 . . 120.0 ?
C5 C6 C1 . . 120.0(2) ?
C5 C6 H6 . . 120.0 ?
C4 C5 H5 . . 120.7 ?
C6 C5 C4 . . 118.6(2) ?
C6 C5 H5 . . 120.7 ?
N2 C9 H9 . . 126.7 ?
C8 C9 N2 . . 106.7(2) ?
C8 C9 H9 . . 126.7 ?

loop_
_geom_bond_atom_site_label_1
_geom_bond_atom_site_label_2
_geom_bond_site_symmetry_2
_geom_bond_distance
_geom_bond_publ_flag
C2 H2 . 0.9500 ?
C2 C1 . 1.400(3) ?
C2 C3 . 1.387(4) ?
O2 N1 . 1.224(3) ?
O1 H1 . 0.8400 ?
O1 C11 . 1.421(4) ?
C11 H11A . 0.9900 ?
C11 H11B . 0.9900 ?
C11 C10 . 1.530(4) ?
C10 H10A . 0.9900 ?
C10 H10B . 0.9900 ?
C10 N3 . 1.463(3) ?
N3 C7 . 1.325(3) ?
N3 C8 . 1.379(4) ?
C7 H7 . 0.9500 ?
C7 N2 . 1.341(3) ?
N2 C1 . 1.424(3) ?
N2 C9 . 1.398(3) ?
C1 C6 . 1.391(3) ?
C3 H3 . 0.9500 ?
C3 C4 . 1.376(4) ?
C4 N1 . 1.479(3) ?
C4 C5 . 1.383(4) ?
N1 O3 . 1.225(3) ?
C8 H8 . 0.9500 ?
C8 C9 . 1.351(5) ?
C6 H6 . 0.9500 ?
C6 C5 . 1.378(4) ?
C5 H5 . 0.9500 ?
C9 H9 . 0.9500 ?

loop_
_geom_hbond_atom_site_label_D
_geom_hbond_atom_site_label_H
_geom_hbond_atom_site_label_A
_geom_hbond_site_symmetry_A
_geom_hbond_distance_DH
_geom_hbond_distance_HA
_geom_hbond_distance_DA
_geom_hbond_angle_DHA
_geom_hbond_publ_flag
O1 H1 Br1 . 0.84 2.42 3.2509(19) 171 yes
C3 H3 Br1 3_545 0.95 2.71 3.572(2) 151 yes

loop_
_geom_torsion_atom_site_label_1
_geom_torsion_atom_site_label_2
_geom_torsion_atom_site_label_3
_geom_torsion_atom_site_label_4
_geom_torsion_site_symmetry_1
_geom_torsion_site_symmetry_2
_geom_torsion_site_symmetry_3
_geom_torsion_site_symmetry_4
_geom_torsion
_geom_torsion_publ_flag
C2 C1 C6 C5 . . . . -0.8(4) ?
C2 C3 C4 N1 . . . . 179.6(2) ?
C2 C3 C4 C5 . . . . -1.0(4) ?
O1 C11 C10 N3 . . . . -66.2(3) ?
C11 C10 N3 C7 . . . . 95.1(4) ?
C11 C10 N3 C8 . . . . -80.8(3) ?
C10 N3 C7 N2 . . . . -177.1(2) ?
C10 N3 C8 C9 . . . . 177.1(2) ?
N3 C7 N2 C1 . . . . 178.5(2) ?
N3 C7 N2 C9 . . . . 0.4(3) ?
N3 C8 C9 N2 . . . . -0.3(3) ?
C7 N3 C8 C9 . . . . 0.6(3) ?
C7 N2 C1 C2 . . . . -7.5(3) ?
C7 N2 C1 C6 . . . . 171.7(2) ?
C7 N2 C9 C8 . . . . -0.1(3) ?
N2 C1 C6 C5 . . . . -179.9(2) ?
C1 C2 C3 C4 . . . . 0.8(4) ?
C1 N2 C9 C8 . . . . -178.1(2) ?
C1 C6 C5 C4 . . . . 0.6(4) ?
C3 C2 C1 N2 . . . . 179.2(2) ?
C3 C2 C1 C6 . . . . 0.0(4) ?
C3 C4 N1 O2 . . . . 0.6(3) ?
C3 C4 N1 O3 . . . . -179.2(2) ?
C3 C4 C5 C6 . . . . 0.2(4) ?
N1 C4 C5 C6 . . . . 179.7(2) ?
C8 N3 C7 N2 . . . . -0.6(3) ?
C5 C4 N1 O2 . . . . -178.9(2) ?
C5 C4 N1 O3 . . . . 1.4(4) ?
C9 N2 C1 C2 . . . . 170.3(2) ?
C9 N2 C1 C6 . . . . -10.6(3) ?

loop_
_twin_individual_id
_twin_individual_mass_fraction_refined
1 0.919(8)
2 0.081(8)
